data_7117277
loop_
_publ_author_name
'Sk Amanullah'
'Pradip Kumar Das'
'Subhra Samanta'
'Abhishek Dey'

_publ_section_title
;
 Tuning the thermodynamic onset potential of electrocatalytic O2 reduction
 reaction by synthetic iron-porphyrin complexes
;
_journal_name_full Chem.Commun.
_journal_page_first 10010
_journal_paper_doi 10.1039/C5cc01938A
_journal_volume 51
_journal_year 2015
_chemical_formula_sum 'C38 H28 Co N4 O4'
_chemical_formula_weight 663.57
_chemical_name_systematic
; 
 ? 
;
_space_group_IT_number 14
_symmetry_cell_setting monoclinic
_symmetry_space_group_name_Hall '-P 2yn'
_symmetry_space_group_name_H-M 'P 1 21/n 1'
_atom_sites_solution_hydrogens geom
_atom_sites_solution_primary direct
_atom_sites_solution_secondary difmap
_audit_creation_method SHELXL-97
_audit_update_record
;
2015-02-26 deposited with the CCDC.
2015-05-11 downloaded from the CCDC.
;
_cell_angle_alpha 90.00
_cell_angle_beta 101.912(2)
_cell_angle_gamma 90.00
_cell_formula_units_Z 4
_cell_length_a 9.3634(15)
_cell_length_b 21.379(3)
_cell_length_c 15.200(2)
_cell_measurement_reflns_used 4605
_cell_measurement_temperature 150(2)
_cell_measurement_theta_max 21.13
_cell_measurement_theta_min 2.35
_cell_volume 2977.2(7)
_computing_cell_refinement 'Bruker SAINT'
_computing_data_collection 'Bruker APEX2'
_computing_data_reduction 'Bruker SAINT'
_computing_molecular_graphics 'MERCURY 3.2'
_computing_publication_material 'ORTEP 3V.2'
_computing_structure_refinement 'SHELXL-97 (Sheldrick, 2008)'
_computing_structure_solution 'SHELXS-97 (Sheldrick, 2008)'
_diffrn_ambient_temperature 150(2)
_diffrn_measured_fraction_theta_full 0.997
_diffrn_measured_fraction_theta_max 0.997
_diffrn_measurement_device_type 'Bruker APEX-II CCD'
_diffrn_measurement_method '\f and \w scans'
_diffrn_radiation_monochromator graphite
_diffrn_radiation_source 'fine-focus sealed tube'
_diffrn_radiation_type MoK\a
_diffrn_radiation_wavelength 0.71073
_diffrn_reflns_av_R_equivalents 0.0565
_diffrn_reflns_av_sigmaI/netI 0.0339
_diffrn_reflns_limit_h_max 10
_diffrn_reflns_limit_h_min -10
_diffrn_reflns_limit_k_max 22
_diffrn_reflns_limit_k_min -23
_diffrn_reflns_limit_l_max 16
_diffrn_reflns_limit_l_min -16
_diffrn_reflns_number 28529
_diffrn_reflns_theta_full 22.57
_diffrn_reflns_theta_max 22.57
_diffrn_reflns_theta_min 1.67
_exptl_absorpt_coefficient_mu 0.628
_exptl_absorpt_correction_T_max 0.9062
_exptl_absorpt_correction_T_min 0.8438
_exptl_absorpt_correction_type multi-scan
_exptl_absorpt_process_details SADABS
_exptl_crystal_colour RED
_exptl_crystal_density_diffrn 1.480
_exptl_crystal_density_method 'not measured'
_exptl_crystal_description BLOCK
_exptl_crystal_F_000 1372
_exptl_crystal_size_max 0.28
_exptl_crystal_size_mid 0.20
_exptl_crystal_size_min 0.16
_refine_diff_density_max 0.290
_refine_diff_density_min -0.479
_refine_diff_density_rms 0.061
_refine_ls_extinction_method none
_refine_ls_goodness_of_fit_ref 1.005
_refine_ls_hydrogen_treatment mixed
_refine_ls_matrix_type full
_refine_ls_number_parameters 426
_refine_ls_number_reflns 3916
_refine_ls_number_restraints 0
_refine_ls_restrained_S_all 1.005
_refine_ls_R_factor_all 0.0517
_refine_ls_R_factor_gt 0.0397
_refine_ls_shift/su_max 0.000
_refine_ls_shift/su_mean 0.000
_refine_ls_structure_factor_coef Fsqd
_refine_ls_weighting_details 'calc w=1/[\s^2^(Fo^2^)+(0.1000P)^2^+0.2344P] where P=(Fo^2^+2Fc^2^)/3'
_refine_ls_weighting_scheme calc
_refine_ls_wR_factor_gt 0.1188
_refine_ls_wR_factor_ref 0.1331
_reflns_number_gt 3196
_reflns_number_total 3916
_reflns_threshold_expression >2sigma(I)
_cod_data_source_file c5cc01938a2.cif
_cod_data_source_block test1
_cod_original_cell_volume 2977.3(8)
_cod_original_sg_symbol_H-M P2(1)/n
_cod_database_code 7117277

loop_
_symmetry_equiv_pos_as_xyz
'x, y, z'
'-x+1/2, y+1/2, -z+1/2'
'-x, -y, -z'
'x-1/2, -y-1/2, z-1/2'

loop_
_atom_site_label
_atom_site_type_symbol
_atom_site_fract_x
_atom_site_fract_y
_atom_site_fract_z
_atom_site_U_iso_or_equiv
_atom_site_adp_type
_atom_site_occupancy
_atom_site_symmetry_multiplicity
_atom_site_calc_flag
_atom_site_refinement_flags
_atom_site_disorder_assembly
_atom_site_disorder_group
Co1 Co 0.23469(4) -0.017847(19) 1.01104(3) 0.0203(2) Uani 1 1 d . . .
N1 N 0.3854(3) 0.04437(12) 1.05563(17) 0.0214(6) Uani 1 1 d . . .
O1 O 0.1537(3) 0.16151(12) 0.66647(17) 0.0415(7) Uani 1 1 d . . .
O4 O 0.2225(3) 0.21669(11) 0.79331(16) 0.0402(7) Uani 1 1 d . . .
C28 C 0.0161(3) 0.03077(15) 0.8497(2) 0.0227(8) Uani 1 1 d . . .
C31 C 0.5068(3) -0.00391(15) 1.1993(2) 0.0203(7) Uani 1 1 d . . .
N3 N 0.0896(3) -0.08152(12) 0.96383(17) 0.0222(6) Uani 1 1 d . . .
C32 C 0.3326(3) 0.12094(15) 0.9328(2) 0.0236(8) Uani 1 1 d . . .
H32 H 0.3670 0.1565 0.9086 0.028 Uiso 1 1 calc R . .
C25 C 0.2064(3) 0.09304(14) 0.8850(2) 0.0236(8) Uani 1 1 d . . .
C19 C 0.4740(3) -0.11658(14) 1.2348(2) 0.0257(8) Uani 1 1 d . . .
H19 H 0.5430 -0.1194 1.2882 0.031 Uiso 1 1 calc R . .
C7 C 0.6157(4) 0.00426(14) 1.2851(2) 0.0229(8) Uani 1 1 d . . .
N2 N 0.3259(3) -0.07503(11) 1.10759(17) 0.0226(6) Uani 1 1 d . . .
C8 C 0.7620(4) 0.01848(14) 1.2867(2) 0.0257(8) Uani 1 1 d . . .
H8 H 0.7933 0.0221 1.2327 0.031 Uiso 1 1 calc R . .
C11 C 0.6711(4) 0.00856(15) 1.4474(2) 0.0309(9) Uani 1 1 d . . .
H11 H 0.6410 0.0051 1.5018 0.037 Uiso 1 1 calc R . .
C12 C 0.5715(4) -0.00101(15) 1.3674(2) 0.0273(8) Uani 1 1 d . . .
H12 H 0.4752 -0.0109 1.3684 0.033 Uiso 1 1 calc R . .
C9 C 0.8612(4) 0.02727(15) 1.3668(2) 0.0287(8) Uani 1 1 d . . .
H9 H 0.9585 0.0359 1.3665 0.034 Uiso 1 1 calc R . .
C1 C 0.1785(4) -0.24076(15) 1.0727(2) 0.0299(8) Uani 1 1 d . . .
C10 C 0.8151(4) 0.02317(15) 1.4470(2) 0.0312(9) Uani 1 1 d . . .
H10 H 0.8808 0.0302 1.5010 0.037 Uiso 1 1 calc R . .
C2 C 0.2340(4) -0.28275(17) 1.0185(2) 0.0427(11) Uani 1 1 d . . .
H2 H 0.2750 -0.2679 0.9718 0.051 Uiso 1 1 calc R . .
C4 C 0.1671(5) -0.36868(18) 1.1024(3) 0.0533(12) Uani 1 1 d . . .
H4 H 0.1648 -0.4115 1.1129 0.064 Uiso 1 1 calc R . .
C6 C 0.1155(4) -0.26399(17) 1.1410(2) 0.0413(10) Uani 1 1 d . . .
H6 H 0.0770 -0.2364 1.1774 0.050 Uiso 1 1 calc R . .
C5 C 0.1092(5) -0.32805(18) 1.1557(3) 0.0488(11) Uani 1 1 d . . .
H5 H 0.0661 -0.3433 1.2014 0.059 Uiso 1 1 calc R . .
C3 C 0.2288(5) -0.34659(18) 1.0334(3) 0.0552(12) Uani 1 1 d . . .
H3 H 0.2667 -0.3744 0.9971 0.066 Uiso 1 1 calc R . .
C26 C 0.1174(3) 0.11767(15) 0.8047(2) 0.0248(8) Uani 1 1 d . . .
C24 C 0.4098(3) 0.09930(14) 1.0137(2) 0.0223(8) Uani 1 1 d . . .
C17 C 0.2973(3) -0.13819(14) 1.1150(2) 0.0227(8) Uani 1 1 d . . .
C21 C 0.4849(3) 0.04458(15) 1.1367(2) 0.0219(8) Uani 1 1 d . . .
C23 C 0.5243(4) 0.13433(15) 1.0698(2) 0.0288(8) Uani 1 1 d . . .
H23 H 0.5614 0.1726 1.0558 0.035 Uiso 1 1 calc R . .
C20 C 0.4356(3) -0.06146(14) 1.1816(2) 0.0209(7) Uani 1 1 d . . .
C13 C -0.0363(3) -0.07409(15) 0.8984(2) 0.0251(8) Uani 1 1 d . . .
C18 C 0.3914(3) -0.16356(16) 1.1928(2) 0.0274(8) Uani 1 1 d . . .
H18 H 0.3950 -0.2051 1.2111 0.033 Uiso 1 1 calc R . .
C14 C -0.1172(4) -0.13137(16) 0.8847(2) 0.0324(9) Uani 1 1 d . . .
H14 H -0.2068 -0.1375 0.8459 0.039 Uiso 1 1 calc R . .
C16 C 0.0881(3) -0.14396(15) 0.9895(2) 0.0251(8) Uani 1 1 d . . .
C22 C 0.5679(3) 0.10176(15) 1.1462(2) 0.0273(8) Uani 1 1 d . . .
H22 H 0.6384 0.1138 1.1957 0.033 Uiso 1 1 calc R . .
C27 C -0.0036(3) 0.07998(14) 0.7839(2) 0.0235(8) Uani 1 1 d . . .
C15 C -0.0395(4) -0.17442(16) 0.9383(2) 0.0312(9) Uani 1 1 d . . .
H15 H -0.0637 -0.2164 0.9419 0.037 Uiso 1 1 calc R . .
C29 C -0.0749(4) -0.02098(15) 0.8478(2) 0.0260(8) Uani 1 1 d . . .
H29 H -0.1668 -0.0196 0.8102 0.031 Uiso 1 1 calc R . .
C30 C 0.1891(3) -0.17183(14) 1.0574(2) 0.0231(8) Uani 1 1 d . . .
N4 N 0.1462(3) 0.03875(12) 0.91120(17) 0.0221(6) Uani 1 1 d . . .
C33 C 0.1629(4) 0.16686(16) 0.7461(3) 0.0299(8) Uani 1 1 d . . .
C34 C -0.1282(4) 0.08546(16) 0.7058(2) 0.0257(8) Uani 1 1 d . . .
O2 O -0.2010(2) 0.04204(12) 0.66962(15) 0.0341(6) Uani 1 1 d . . .
O3 O -0.1487(3) 0.14553(10) 0.67988(15) 0.0346(6) Uani 1 1 d . . .
C36 C -0.2559(4) 0.15824(18) 0.5985(2) 0.0414(10) Uani 1 1 d . . .
H36A H -0.3425 0.1767 0.6134 0.050 Uiso 1 1 calc R . .
H36B H -0.2838 0.1196 0.5659 0.050 Uiso 1 1 calc R . .
C35 C 0.2857(5) 0.26248(17) 0.7405(3) 0.0518(11) Uani 1 1 d . . .
H35A H 0.2087 0.2830 0.6977 0.062 Uiso 1 1 calc R . .
H35B H 0.3500 0.2416 0.7074 0.062 Uiso 1 1 calc R . .
C37 C -0.1922(7) 0.2010(3) 0.5434(4) 0.113(2) Uani 1 1 d . . .
H37A H -0.1623 0.2386 0.5767 0.170 Uiso 1 1 calc R . .
H37B H -0.2632 0.2111 0.4901 0.170 Uiso 1 1 calc R . .
H37C H -0.1090 0.1818 0.5268 0.170 Uiso 1 1 calc R . .
C38 C 0.3682(6) 0.3091(2) 0.8020(4) 0.0885(18) Uani 1 1 d . . .
H38A H 0.3032 0.3308 0.8327 0.133 Uiso 1 1 calc R . .
H38B H 0.4129 0.3385 0.7683 0.133 Uiso 1 1 calc R . .
H38C H 0.4424 0.2884 0.8452 0.133 Uiso 1 1 calc R . .

loop_
_atom_site_aniso_label
_atom_site_aniso_U_11
_atom_site_aniso_U_22
_atom_site_aniso_U_33
_atom_site_aniso_U_23
_atom_site_aniso_U_13
_atom_site_aniso_U_12
Co1 0.0178(3) 0.0223(3) 0.0197(3) -0.00192(18) 0.0012(2) -0.00089(17)
N1 0.0204(15) 0.0230(15) 0.0206(15) -0.0023(12) 0.0037(13) 0.0030(12)
O1 0.0466(16) 0.0481(16) 0.0288(16) 0.0076(13) 0.0055(13) -0.0032(13)
O4 0.0472(16) 0.0270(14) 0.0411(16) 0.0057(12) -0.0030(13) -0.0017(12)
C28 0.0178(18) 0.0308(19) 0.0190(19) -0.0050(15) 0.0031(15) 0.0043(15)
C31 0.0172(17) 0.0238(18) 0.0189(18) -0.0015(15) 0.0016(14) 0.0046(14)
N3 0.0206(15) 0.0246(15) 0.0213(15) -0.0022(12) 0.0038(12) -0.0017(12)
C32 0.0232(18) 0.0240(18) 0.0243(19) 0.0017(15) 0.0064(15) -0.0024(15)
C25 0.0221(18) 0.0249(18) 0.0237(19) -0.0025(15) 0.0044(15) 0.0023(15)
C19 0.0229(18) 0.0243(18) 0.028(2) 0.0004(16) 0.0016(16) 0.0039(15)
C7 0.0247(19) 0.0175(16) 0.0240(19) -0.0026(15) -0.0008(15) 0.0039(14)
N2 0.0209(15) 0.0234(16) 0.0232(16) -0.0040(12) 0.0041(13) -0.0010(12)
C8 0.0217(19) 0.030(2) 0.024(2) -0.0036(15) 0.0019(16) 0.0038(14)
C11 0.037(2) 0.036(2) 0.019(2) -0.0018(16) 0.0039(17) 0.0029(17)
C12 0.0245(19) 0.0297(19) 0.027(2) -0.0023(16) 0.0028(16) 0.0019(15)
C9 0.0203(19) 0.033(2) 0.031(2) -0.0020(16) -0.0008(16) 0.0047(15)
C1 0.032(2) 0.0278(19) 0.028(2) -0.0001(16) 0.0021(16) -0.0052(16)
C10 0.028(2) 0.036(2) 0.024(2) -0.0021(16) -0.0073(17) 0.0073(16)
C2 0.062(3) 0.029(2) 0.043(2) -0.0056(18) 0.023(2) -0.0083(18)
C4 0.073(3) 0.023(2) 0.064(3) 0.003(2) 0.015(3) -0.013(2)
C6 0.049(2) 0.037(2) 0.042(2) 0.0024(18) 0.016(2) -0.0020(18)
C5 0.060(3) 0.042(2) 0.048(3) 0.006(2) 0.018(2) -0.015(2)
C3 0.083(4) 0.028(2) 0.060(3) -0.010(2) 0.025(3) -0.008(2)
C26 0.0256(19) 0.0277(19) 0.0207(19) -0.0019(15) 0.0038(15) 0.0022(16)
C24 0.0187(17) 0.0249(18) 0.0220(19) 0.0017(15) 0.0012(15) -0.0046(14)
C17 0.0215(18) 0.0232(18) 0.0239(19) -0.0006(15) 0.0060(15) 0.0036(15)
C21 0.0164(17) 0.0225(18) 0.026(2) -0.0059(15) 0.0029(15) 0.0004(14)
C23 0.0279(19) 0.0245(19) 0.033(2) 0.0043(16) 0.0035(16) -0.0067(15)
C20 0.0193(17) 0.0256(19) 0.0178(17) -0.0016(14) 0.0037(14) 0.0034(14)
C13 0.0191(18) 0.031(2) 0.0246(19) -0.0053(16) 0.0029(15) -0.0046(15)
C18 0.0240(19) 0.0235(19) 0.034(2) 0.0025(16) 0.0032(16) 0.0015(15)
C14 0.0237(19) 0.042(2) 0.029(2) -0.0074(18) 0.0005(16) -0.0079(17)
C16 0.0229(18) 0.028(2) 0.0238(19) -0.0047(15) 0.0037(16) -0.0050(15)
C22 0.0231(19) 0.033(2) 0.0220(19) -0.0037(16) -0.0048(15) -0.0046(15)
C27 0.0234(18) 0.0242(18) 0.0218(18) -0.0025(15) 0.0021(15) 0.0059(15)
C15 0.032(2) 0.0267(19) 0.032(2) -0.0049(17) -0.0010(17) -0.0083(17)
C29 0.0174(18) 0.038(2) 0.022(2) -0.0019(16) 0.0025(15) 0.0008(15)
C30 0.0244(19) 0.0214(18) 0.0245(19) -0.0048(15) 0.0072(16) -0.0035(15)
N4 0.0180(15) 0.0271(15) 0.0209(16) -0.0039(12) 0.0037(13) 0.0021(12)
C33 0.0187(19) 0.028(2) 0.040(2) 0.0024(18) -0.0003(17) 0.0044(15)
C34 0.0231(19) 0.036(2) 0.0181(18) -0.0045(17) 0.0043(15) 0.0074(17)
O2 0.0301(14) 0.0411(15) 0.0253(14) -0.0021(12) -0.0076(11) -0.0024(12)
O3 0.0351(14) 0.0313(15) 0.0318(14) 0.0027(11) -0.0065(11) 0.0070(11)
C36 0.046(2) 0.043(2) 0.029(2) 0.0091(18) -0.0041(18) 0.0115(19)
C35 0.054(3) 0.029(2) 0.065(3) 0.015(2) -0.007(2) -0.0117(19)
C37 0.085(4) 0.163(6) 0.096(5) 0.048(5) 0.026(4) 0.052(4)
C38 0.092(4) 0.072(4) 0.099(5) 0.011(3) 0.013(4) -0.002(3)

loop_
_atom_type_symbol
_atom_type_description
_atom_type_scat_dispersion_real
_atom_type_scat_dispersion_imag
_atom_type_scat_source
C C 0.0033 0.0016 'International Tables Vol C Tables 4.2.6.8 and 6.1.1.4'
H H 0.0000 0.0000 'International Tables Vol C Tables 4.2.6.8 and 6.1.1.4'
N N 0.0061 0.0033 'International Tables Vol C Tables 4.2.6.8 and 6.1.1.4'
O O 0.0106 0.0060 'International Tables Vol C Tables 4.2.6.8 and 6.1.1.4'
Co Co 0.3494 0.9721 'International Tables Vol C Tables 4.2.6.8 and 6.1.1.4'

loop_
_geom_angle_atom_site_label_1
_geom_angle_atom_site_label_2
_geom_angle_atom_site_label_3
_geom_angle
_geom_angle_site_symmetry_1
_geom_angle_site_symmetry_3
N3 Co1 N1 177.69(10) . .
N3 Co1 N2 90.16(11) . .
N1 Co1 N2 89.61(11) . .
N3 Co1 N4 89.71(11) . .
N1 Co1 N4 90.45(11) . .
N2 Co1 N4 178.30(10) . .
C24 N1 C21 105.3(2) . .
C24 N1 Co1 126.6(2) . .
C21 N1 Co1 128.0(2) . .
C33 O4 C35 114.1(3) . .
N4 C28 C29 124.1(3) . .
N4 C28 C27 110.4(3) . .
C29 C28 C27 125.2(3) . .
C21 C31 C20 121.7(3) . .
C21 C31 C7 119.2(3) . .
C20 C31 C7 119.0(3) . .
C13 N3 C16 104.7(2) . .
C13 N3 Co1 127.5(2) . .
C16 N3 Co1 127.8(2) . .
C24 C32 C25 124.0(3) . .
N4 C25 C32 124.2(3) . .
N4 C25 C26 110.8(3) . .
C32 C25 C26 125.0(3) . .
C18 C19 C20 107.1(3) . .
C8 C7 C12 118.1(3) . .
C8 C7 C31 122.1(3) . .
C12 C7 C31 119.8(3) . .
C17 N2 C20 105.1(2) . .
C17 N2 Co1 127.3(2) . .
C20 N2 Co1 127.6(2) . .
C9 C8 C7 121.4(3) . .
C10 C11 C12 120.6(3) . .
C11 C12 C7 120.1(3) . .
C10 C9 C8 119.6(3) . .
C6 C1 C2 118.8(3) . .
C6 C1 C30 121.3(3) . .
C2 C1 C30 119.9(3) . .
C9 C10 C11 120.1(3) . .
C3 C2 C1 120.6(4) . .
C5 C4 C3 120.6(4) . .
C1 C6 C5 120.7(4) . .
C4 C5 C6 119.5(4) . .
C4 C3 C2 119.7(4) . .
C27 C26 C25 106.8(3) . .
C27 C26 C33 126.8(3) . .
C25 C26 C33 125.4(3) . .
C32 C24 N1 126.5(3) . .
C32 C24 C23 123.2(3) . .
N1 C24 C23 110.2(3) . .
N2 C17 C30 125.4(3) . .
N2 C17 C18 110.0(3) . .
C30 C17 C18 124.6(3) . .
N1 C21 C31 125.7(3) . .
N1 C21 C22 110.0(3) . .
C31 C21 C22 124.3(3) . .
C22 C23 C24 107.4(3) . .
N2 C20 C31 125.7(3) . .
N2 C20 C19 110.0(3) . .
C31 C20 C19 124.1(3) . .
C29 C13 N3 125.5(3) . .
C29 C13 C14 123.6(3) . .
N3 C13 C14 110.6(3) . .
C19 C18 C17 107.8(3) . .
C15 C14 C13 107.1(3) . .
C30 C16 N3 125.3(3) . .
C30 C16 C15 124.9(3) . .
N3 C16 C15 109.8(3) . .
C23 C22 C21 107.0(3) . .
C26 C27 C28 106.8(3) . .
C26 C27 C34 127.7(3) . .
C28 C27 C34 125.4(3) . .
C14 C15 C16 107.7(3) . .
C13 C29 C28 123.7(3) . .
C16 C30 C17 122.9(3) . .
C16 C30 C1 118.9(3) . .
C17 C30 C1 118.2(3) . .
C28 N4 C25 105.2(3) . .
C28 N4 Co1 127.7(2) . .
C25 N4 Co1 126.9(2) . .
O1 C33 O4 123.4(3) . .
O1 C33 C26 124.2(3) . .
O4 C33 C26 112.3(3) . .
O2 C34 O3 124.3(3) . .
O2 C34 C27 125.2(3) . .
O3 C34 C27 110.5(3) . .
C34 O3 C36 117.5(3) . .
O3 C36 C37 108.5(4) . .
O4 C35 C38 108.8(4) . .

loop_
_geom_bond_atom_site_label_1
_geom_bond_atom_site_label_2
_geom_bond_distance
_geom_bond_site_symmetry_2
Co1 N3 1.952(3) .
Co1 N1 1.956(3) .
Co1 N2 1.965(3) .
Co1 N4 1.984(3) .
N1 C24 1.378(4) .
N1 C21 1.383(4) .
O1 C33 1.201(4) .
O4 C33 1.340(4) .
O4 C35 1.465(5) .
C28 N4 1.384(4) .
C28 C29 1.393(5) .
C28 C27 1.437(4) .
C31 C21 1.394(5) .
C31 C20 1.399(4) .
C31 C7 1.491(5) .
N3 C13 1.386(4) .
N3 C16 1.392(4) .
C32 C24 1.372(4) .
C32 C25 1.388(4) .
C25 N4 1.385(4) .
C25 C26 1.429(4) .
C19 C18 1.345(5) .
C19 C20 1.432(4) .
C7 C8 1.398(5) .
C7 C12 1.401(5) .
N2 C17 1.386(4) .
N2 C20 1.389(4) .
C8 C9 1.384(5) .
C11 C10 1.385(5) .
C11 C12 1.386(5) .
C9 C10 1.377(5) .
C1 C6 1.388(5) .
C1 C2 1.390(5) .
C1 C30 1.498(4) .
C2 C3 1.386(5) .
C4 C5 1.374(6) .
C4 C3 1.380(6) .
C6 C5 1.391(5) .
C26 C27 1.373(4) .
C26 C33 1.495(5) .
C24 C23 1.435(4) .
C17 C30 1.395(4) .
C17 C18 1.427(5) .
C21 C22 1.440(4) .
C23 C22 1.343(4) .
C13 C29 1.377(5) .
C13 C14 1.432(5) .
C14 C15 1.340(5) .
C16 C30 1.383(5) .
C16 C15 1.439(5) .
C27 C34 1.487(4) .
C34 O2 1.214(4) .
C34 O3 1.345(4) .
O3 C36 1.449(4) .
C36 C37 1.449(7) .
C35 C38 1.472(6) .
